data_4310683
loop_
_publ_author_name
'Marie-Line Lehaire'
'Rosario Scopelliti'
'Lorenz Herdeis'
'Kurt Polborn'
'Peter Mayer'
'Kay Severin'

_publ_contact_author_address
;
Institut de Chimie Mol\'eculaire et Biologique
\'Ecole Polytechnique F\'ed\'erale de Lausanne
1015 Lausanne
Switzerland
;
_publ_contact_author_email kay.severin@epfl.ch
_publ_contact_author_fax '+41 21 693 9305'
_publ_contact_author_name 'Kay Severin'
_publ_contact_author_phone '+41 21 693 9302'
_publ_section_title
;
 Diastereoselective Formation of Metallamacrocyclic (Arene)RuII and
 Cp*RhIII Complexes
;
_journal_name_full 'Inorganic Chemistry'
_journal_page_first 1609
_journal_page_last 1617
_journal_paper_doi 10.1021/ic035328i
_journal_volume 43
_journal_year 2004
_chemical_formula_moiety 'C32 H38 N4 O4 Rh2       4 C H Cl3'
_chemical_formula_sum 'C36 H42 Cl12 N4 O4 Rh2'
_chemical_formula_weight 1225.96
_chemical_name_systematic
; 
 ? 
;
_space_group_IT_number 14
_symmetry_cell_setting monoclinic
_symmetry_space_group_name_Hall '-P 2yn'
_symmetry_space_group_name_H-M 'P 1 21/n 1'
_atom_sites_solution_hydrogens geom
_atom_sites_solution_primary direct
_atom_sites_solution_secondary difmap
_audit_creation_method SHELXL
_cell_angle_alpha 90.00
_cell_angle_beta 113.949(11)
_cell_angle_gamma 90.00
_cell_formula_units_Z 2
_cell_length_a 10.0605(8)
_cell_length_b 23.730(5)
_cell_length_c 11.316(2)
_cell_measurement_reflns_used 25
_cell_measurement_temperature 293(2)
_cell_measurement_theta_max 18
_cell_measurement_theta_min 9
_cell_volume 2469.0(7)
_computing_cell_refinement CAD4(Nonius,_1977)
_computing_data_collection CAD4(Nonius,_1977)
_computing_data_reduction process_MOLEN(Fair,_1990)
_computing_molecular_graphics ZORTEP(Zsolnai,Huttner,_1994)
_computing_publication_material 'SHELXL-93 (Sheldrick, 1993)'
_computing_structure_refinement 'SHELXL-93 (Sheldrick, 1993)'
_computing_structure_solution 'SHELXS-86 (Sheldrick, 1990)'
_diffrn_ambient_temperature 293(2)
_diffrn_measurement_device Nonius_MACH3
_diffrn_measurement_method \o-2\T-scan
_diffrn_radiation_monochromator graphite
_diffrn_radiation_source 'fine-focus sealed tube'
_diffrn_radiation_type MoK\a
_diffrn_radiation_wavelength 0.71073
_diffrn_reflns_av_R_equivalents 0.0139
_diffrn_reflns_av_sigmaI/netI 0.0184
_diffrn_reflns_limit_h_max 10
_diffrn_reflns_limit_h_min -11
_diffrn_reflns_limit_k_max 27
_diffrn_reflns_limit_k_min -21
_diffrn_reflns_limit_l_max 12
_diffrn_reflns_limit_l_min -10
_diffrn_reflns_number 6170
_diffrn_reflns_theta_max 23.97
_diffrn_reflns_theta_min 2.29
_diffrn_standards_decay_% -0.3
_diffrn_standards_interval_time 7200
_diffrn_standards_number 3
_exptl_absorpt_coefficient_mu 1.358
_exptl_absorpt_correction_T_max 0.9992
_exptl_absorpt_correction_T_min 0.9008
_exptl_absorpt_correction_type empirical
_exptl_crystal_colour orange
_exptl_crystal_density_diffrn 1.649
_exptl_crystal_description plate
_exptl_crystal_F_000 1224
_exptl_crystal_size_max 0.53
_exptl_crystal_size_mid 0.43
_exptl_crystal_size_min 0.17
_refine_diff_density_max 0.650
_refine_diff_density_min -0.714
_refine_diff_density_rms 0.077
_refine_ls_extinction_method none
_refine_ls_goodness_of_fit_all 1.074
_refine_ls_goodness_of_fit_obs 1.098
_refine_ls_hydrogen_treatment riding
_refine_ls_matrix_type full
_refine_ls_number_parameters 269
_refine_ls_number_reflns 3839
_refine_ls_number_restraints 0
_refine_ls_restrained_S_all 1.074
_refine_ls_restrained_S_obs 1.098
_refine_ls_R_factor_all 0.0431
_refine_ls_R_factor_obs 0.0373
_refine_ls_shift/esd_max -0.002
_refine_ls_shift/esd_mean 0.000
_refine_ls_structure_factor_coef Fsqd
_refine_ls_weighting_details 'w=1/[\s^2^(Fo^2^)+(0.0405P)^2^+4.8613P] where P=(Fo^2^+2Fc^2^)/3'
_refine_ls_weighting_scheme calc
_refine_ls_wR_factor_all 0.0946
_refine_ls_wR_factor_obs 0.0907
_reflns_number_observed 3404
_reflns_number_total 3839
_reflns_observed_criterion >2sigma(I)
_cod_data_source_file ic035328isi20031118_025229_3.cif
_cod_data_source_block 17
_cod_depositor_comments
;
The following automatic conversions were performed:

'_refine_ls_weighting_scheme' value 'calc
w=1/[\s^2^(Fo^2^)+(0.0405P)^2^+4.8613P] where P=(Fo^2^+2Fc^2^)/3' was
changed to 'calc'. New tag '_refine_ls_weighting_details' was
created. The value of the new tag was set to
'w=1/[\s^2^(Fo^2^)+(0.0405P)^2^+4.8613P] where P=(Fo^2^+2Fc^2^)/3'.

Automatic conversion script
Id: cif_fix_values 3143 2015-03-26 13:38:13Z robertas 
;
_cod_database_code 4310683

loop_
_symmetry_equiv_pos_as_xyz
'x, y, z'
'-x+1/2, y+1/2, -z+1/2'
'-x, -y, -z'
'x-1/2, -y-1/2, z-1/2'

loop_
_atom_site_aniso_label
_atom_site_aniso_U_11
_atom_site_aniso_U_22
_atom_site_aniso_U_33
_atom_site_aniso_U_23
_atom_site_aniso_U_13
_atom_site_aniso_U_12
Rh1 0.0412(2) 0.0338(2) 0.0306(2) 0.00066(12) 0.01593(13) 0.00192(13)
Cl1 0.0982(13) 0.141(2) 0.0985(13) 0.0008(12) 0.0427(10) 0.0265(12)
Cl2 0.138(2) 0.1114(14) 0.169(2) 0.0379(14) 0.101(2) 0.0406(13)
Cl3 0.141(2) 0.131(2) 0.168(2) -0.026(2) -0.063(2) 0.011(2)
Cl4 0.266(4) 0.086(2) 0.223(3) -0.057(2) 0.017(3) -0.003(2)
Cl5 0.123(2) 0.130(2) 0.0941(13) 0.0037(11) 0.0507(12) -0.0127(12)
Cl6 0.0899(14) 0.243(3) 0.110(2) -0.013(2) 0.0330(12) -0.012(2)
O1 0.046(2) 0.048(2) 0.0360(14) -0.0023(12) 0.0148(13) -0.0074(12)
O2 0.045(2) 0.073(2) 0.066(2) 0.003(2) 0.020(2) -0.013(2)
N1 0.041(2) 0.036(2) 0.030(2) 0.0021(13) 0.0146(14) 0.0006(13)
N2 0.085(3) 0.057(2) 0.033(2) 0.001(2) 0.024(2) -0.008(2)
C1 0.068(3) 0.034(2) 0.067(3) 0.006(2) 0.033(3) 0.011(2)
C2 0.073(3) 0.058(3) 0.048(3) 0.017(2) 0.030(2) 0.030(2)
C3 0.044(2) 0.063(3) 0.058(3) -0.007(2) 0.016(2) 0.018(2)
C4 0.053(3) 0.048(2) 0.063(3) 0.003(2) 0.034(2) 0.014(2)
C5 0.067(3) 0.041(2) 0.048(2) 0.002(2) 0.029(2) 0.014(2)
C6 0.101(5) 0.042(3) 0.123(5) 0.001(3) 0.051(4) -0.006(3)
C7 0.127(6) 0.107(5) 0.068(4) 0.043(3) 0.053(4) 0.058(4)
C8 0.055(3) 0.113(5) 0.082(4) -0.025(4) 0.000(3) 0.021(3)
C9 0.066(3) 0.063(3) 0.117(5) 0.010(3) 0.061(3) 0.009(3)
C10 0.114(5) 0.071(3) 0.050(3) -0.007(3) 0.034(3) 0.018(3)
C11 0.053(2) 0.037(2) 0.032(2) 0.002(2) 0.020(2) 0.005(2)
C12 0.129(5) 0.074(4) 0.039(3) 0.008(2) 0.044(3) -0.006(3)
C13 0.115(5) 0.074(4) 0.061(3) 0.009(3) 0.059(3) -0.011(3)
C14 0.076(3) 0.057(3) 0.063(3) 0.006(2) 0.042(3) -0.007(2)
C15 0.052(2) 0.040(2) 0.045(2) 0.004(2) 0.026(2) 0.003(2)
C16 0.043(2) 0.033(2) 0.049(2) 0.002(2) 0.019(2) -0.001(2)
C17 0.085(4) 0.060(3) 0.079(4) 0.009(3) 0.011(3) -0.007(3)
C18 0.097(5) 0.084(4) 0.058(3) -0.011(3) 0.015(3) -0.014(3)

loop_
_atom_site_label
_atom_site_type_symbol
_atom_site_fract_x
_atom_site_fract_y
_atom_site_fract_z
_atom_site_U_iso_or_equiv
_atom_site_thermal_displace_type
_atom_site_occupancy
_atom_site_calc_flag
_atom_site_refinement_flags
_atom_site_disorder_group
Rh1 Rh 0.44330(3) 0.062498(12) 0.01772(3) 0.03477(12) Uani 1 d . .
Cl1 Cl 0.8495(2) 0.26725(10) 0.0198(2) 0.1117(6) Uani 1 d . .
Cl2 Cl 1.0284(3) 0.22152(9) -0.0976(3) 0.1271(8) Uani 1 d . .
Cl3 Cl 1.1425(3) 0.23682(11) 0.1777(3) 0.187(2) Uani 1 d . .
Cl4 Cl 0.9007(4) 0.17325(11) 0.3959(4) 0.218(2) Uani 1 d . .
Cl5 Cl 0.8356(2) 0.05851(9) 0.4134(2) 0.1133(6) Uani 1 d . .
Cl6 Cl 1.1132(2) 0.08795(15) 0.4240(2) 0.1501(10) Uani 1 d . .
O1 O 0.6669(3) 0.07611(12) 0.0780(3) 0.0439(6) Uani 1 d . .
O2 O 0.8569(3) 0.10481(14) 0.0464(3) 0.0621(8) Uani 1 d . .
N1 N 0.4686(3) 0.01324(12) -0.1263(3) 0.0356(7) Uani 1 d . .
H1 H 0.3615(3) -0.00248(12) -0.1948(3) 0.043 Uiso 1 d R .
N2 N 0.4680(5) 0.0340(2) -0.3258(3) 0.0582(10) Uani 1 d . .
C1 C 0.4006(5) 0.1499(2) 0.0387(5) 0.0548(11) Uani 1 d . .
C2 C 0.3114(6) 0.1314(2) -0.0881(4) 0.0580(12) Uani 1 d . .
C3 C 0.2193(5) 0.0868(2) -0.0762(5) 0.0562(12) Uani 1 d . .
C4 C 0.2541(5) 0.0796(2) 0.0578(5) 0.0513(11) Uani 1 d . .
C5 C 0.3666(5) 0.1173(2) 0.1285(4) 0.0501(11) Uani 1 d . .
C6 C 0.5141(7) 0.1949(2) 0.0732(7) 0.087(2) Uani 1 d . .
H6A H 0.5950(20) 0.1848(8) 0.1517(21) 0.104 Uiso 1 calc R .
H6B H 0.4737(14) 0.2300(4) 0.0852(38) 0.104 Uiso 1 calc R .
H6C H 0.5466(31) 0.1988(11) 0.0047(18) 0.104 Uiso 1 calc R .
C7 C 0.3052(8) 0.1555(3) -0.2124(6) 0.096(2) Uani 1 d . .
H7A H 0.3987(15) 0.1705(16) -0.1994(11) 0.116 Uiso 1 calc R .
H7B H 0.2338(34) 0.1850(13) -0.2408(22) 0.116 Uiso 1 calc R .
H7C H 0.2790(45) 0.1264(5) -0.2769(12) 0.116 Uiso 1 calc R .
C8 C 0.1027(6) 0.0558(3) -0.1846(6) 0.092(2) Uani 1 d . .
H8A H 0.0111(10) 0.0744(10) -0.2060(27) 0.111 Uiso 1 calc R .
H8B H 0.0967(30) 0.0178(6) -0.1582(15) 0.111 Uiso 1 calc R .
H8C H 0.1259(23) 0.0555(15) -0.2589(13) 0.111 Uiso 1 calc R .
C9 C 0.1770(6) 0.0413(2) 0.1140(6) 0.075(2) Uani 1 d . .
H9A H 0.1435(34) 0.0085(7) 0.0603(19) 0.090 Uiso 1 calc R .
H9B H 0.0954(24) 0.0606(6) 0.1185(33) 0.090 Uiso 1 calc R .
H9C H 0.2426(13) 0.0300(12) 0.1993(14) 0.090 Uiso 1 calc R .
C10 C 0.4330(7) 0.1236(2) 0.2731(5) 0.078(2) Uani 1 d . .
H10A H 0.3632(15) 0.1402(15) 0.3005(6) 0.094 Uiso 1 calc R .
H10B H 0.5172(24) 0.1474(13) 0.2985(6) 0.094 Uiso 1 calc R .
H10C H 0.4610(38) 0.0872(3) 0.3126(5) 0.094 Uiso 1 calc R .
C11 C 0.5323(4) 0.0424(2) -0.1965(4) 0.0396(9) Uani 1 d . .
C12 C 0.5220(8) 0.0618(2) -0.3992(5) 0.078(2) Uani 1 d . .
H12 H 0.4777(8) 0.0563(2) -0.4882(5) 0.093 Uiso 1 calc R .
C13 C 0.6376(7) 0.0978(2) -0.3524(5) 0.076(2) Uani 1 d . .
H13 H 0.6704(7) 0.1165(2) -0.4078(5) 0.091 Uiso 1 calc R .
C14 C 0.7040(6) 0.1055(2) -0.2208(5) 0.0610(12) Uani 1 d . .
H14 H 0.7846(6) 0.1290(2) -0.1859(5) 0.073 Uiso 1 calc R .
C15 C 0.6520(5) 0.0784(2) -0.1399(4) 0.0437(9) Uani 1 d . .
C16 C 0.7312(4) 0.0872(2) 0.0039(4) 0.0419(9) Uani 1 d . .
C17 C 0.9917(7) 0.2204(2) 0.0408(6) 0.082(2) Uani 1 d . .
H17 H 0.9600(7) 0.1824(2) 0.0508(6) 0.098 Uiso 1 calc R .
C18 C 0.9297(7) 0.1061(3) 0.3575(6) 0.085(2) Uani 1 d . .
H18 H 0.8925(7) 0.1028(3) 0.2632(6) 0.102 Uiso 1 calc R .

loop_
_atom_type_symbol
_atom_type_description
_atom_type_scat_dispersion_real
_atom_type_scat_dispersion_imag
_atom_type_scat_source
C C 0.0033 0.0016 'International Tables Vol C Tables 4.2.6.8 and 6.1.1.4'
H H 0.0000 0.0000 'International Tables Vol C Tables 4.2.6.8 and 6.1.1.4'
Rh Rh -1.1178 0.9187 'International Tables Vol C Tables 4.2.6.8 and 6.1.1.4'
Cl Cl 0.1484 0.1585 'International Tables Vol C Tables 4.2.6.8 and 6.1.1.4'
O O 0.0106 0.0060 'International Tables Vol C Tables 4.2.6.8 and 6.1.1.4'
N N 0.0061 0.0033 'International Tables Vol C Tables 4.2.6.8 and 6.1.1.4'

loop_
_geom_angle_atom_site_label_1
_geom_angle_atom_site_label_2
_geom_angle_atom_site_label_3
_geom_angle
_geom_angle_site_symmetry_1
_geom_angle_site_symmetry_3
_geom_angle_publ_flag
O1 Rh1 N1 83.47(11) . . ?
O1 Rh1 C2 113.9(2) . . ?
N1 Rh1 C2 103.50(15) . . ?
O1 Rh1 C3 153.4(2) . . ?
N1 Rh1 C3 101.48(15) . . ?
C2 Rh1 C3 39.5(2) . . ?
O1 Rh1 C1 93.0(2) . . ?
N1 Rh1 C1 135.56(15) . . ?
C2 Rh1 C1 38.6(2) . . ?
C3 Rh1 C1 65.1(2) . . ?
O1 Rh1 C5 107.97(15) . . ?
N1 Rh1 C5 166.10(15) . . ?
C2 Rh1 C5 65.0(2) . . ?
C3 Rh1 C5 64.7(2) . . ?
C1 Rh1 C5 38.6(2) . . ?
O1 Rh1 N1 78.70(11) . 3_655 ?
N1 Rh1 N1 80.06(12) . 3_655 ?
C2 Rh1 N1 167.1(2) . 3_655 ?
C3 Rh1 N1 127.8(2) . 3_655 ?
C1 Rh1 N1 142.7(2) . 3_655 ?
C5 Rh1 N1 109.46(14) . 3_655 ?
O1 Rh1 C4 145.27(15) . . ?
N1 Rh1 C4 131.2(2) . . ?
C2 Rh1 C4 64.9(2) . . ?
C3 Rh1 C4 38.5(2) . . ?
C1 Rh1 C4 64.2(2) . . ?
C5 Rh1 C4 38.1(2) . . ?
N1 Rh1 C4 103.30(14) 3_655 . ?
C16 O1 Rh1 125.5(3) . . ?
C11 N1 Rh1 113.3(2) . . ?
C11 N1 Rh1 124.2(2) . 3_655 ?
Rh1 N1 Rh1 99.94(12) . 3_655 ?
C12 N2 C11 117.5(4) . . ?
C2 C1 C5 108.4(4) . . ?
C2 C1 C6 126.0(5) . . ?
C5 C1 C6 125.6(5) . . ?
C2 C1 Rh1 70.2(2) . . ?
C5 C1 Rh1 70.8(2) . . ?
C6 C1 Rh1 123.5(4) . . ?
C1 C2 C3 107.4(4) . . ?
C1 C2 C7 126.9(5) . . ?
C3 C2 C7 125.6(5) . . ?
C1 C2 Rh1 71.1(2) . . ?
C3 C2 Rh1 70.5(2) . . ?
C7 C2 Rh1 126.7(3) . . ?
C4 C3 C2 107.3(4) . . ?
C4 C3 C8 125.8(5) . . ?
C2 C3 C8 126.8(5) . . ?
C4 C3 Rh1 71.6(2) . . ?
C2 C3 Rh1 70.1(3) . . ?
C8 C3 Rh1 126.0(3) . . ?
C5 C4 C3 108.8(4) . . ?
C5 C4 C9 125.5(5) . . ?
C3 C4 C9 125.5(5) . . ?
C5 C4 Rh1 70.5(2) . . ?
C3 C4 Rh1 69.9(2) . . ?
C9 C4 Rh1 128.8(3) . . ?
C4 C5 C1 108.1(4) . . ?
C4 C5 C10 125.5(4) . . ?
C1 C5 C10 126.3(5) . . ?
C4 C5 Rh1 71.4(2) . . ?
C1 C5 Rh1 70.5(2) . . ?
C10 C5 Rh1 126.0(3) . . ?
N2 C11 N1 114.5(4) . . ?
N2 C11 C15 121.9(4) . . ?
N1 C11 C15 123.5(3) . . ?
N2 C12 C13 124.5(5) . . ?
C12 C13 C14 117.8(4) . . ?
C13 C14 C15 120.5(5) . . ?
C14 C15 C11 117.8(4) . . ?
C14 C15 C16 118.3(4) . . ?
C11 C15 C16 123.8(3) . . ?
O2 C16 O1 121.9(4) . . ?
O2 C16 C15 118.5(4) . . ?
O1 C16 C15 119.6(4) . . ?
Cl3 C17 Cl1 110.7(4) . . ?
Cl3 C17 Cl2 112.0(4) . . ?
Cl1 C17 Cl2 109.1(3) . . ?
Cl4 C18 Cl6 112.4(4) . . ?
Cl4 C18 Cl5 109.7(4) . . ?
Cl6 C18 Cl5 108.6(4) . . ?

loop_
_geom_bond_atom_site_label_1
_geom_bond_atom_site_label_2
_geom_bond_distance
_geom_bond_site_symmetry_2
_geom_bond_publ_flag
Rh1 O1 2.094(3) . ?
Rh1 N1 2.104(3) . ?
Rh1 C2 2.139(4) . ?
Rh1 C3 2.144(4) . ?
Rh1 C1 2.151(4) . ?
Rh1 C5 2.154(4) . ?
Rh1 N1 2.154(3) 3_655 ?
Rh1 C4 2.166(4) . ?
Cl1 C17 1.750(7) . ?
Cl2 C17 1.749(7) . ?
Cl3 C17 1.716(6) . ?
Cl4 C18 1.708(7) . ?
Cl5 C18 1.747(7) . ?
Cl6 C18 1.741(7) . ?
O1 C16 1.277(5) . ?
O2 C16 1.230(5) . ?
N1 C11 1.390(5) . ?
N1 Rh1 2.154(3) 3_655 ?
N2 C12 1.337(6) . ?
N2 C11 1.353(5) . ?
C1 C2 1.419(7) . ?
C1 C5 1.424(6) . ?
C1 C6 1.495(7) . ?
C2 C3 1.447(7) . ?
C2 C7 1.496(7) . ?
C3 C4 1.421(7) . ?
C3 C8 1.501(7) . ?
C4 C5 1.409(7) . ?
C4 C9 1.495(7) . ?
C5 C10 1.503(6) . ?
C11 C15 1.402(6) . ?
C12 C13 1.365(8) . ?
C13 C14 1.375(7) . ?
C14 C15 1.383(6) . ?
C15 C16 1.508(6) . ?

loop_
_geom_torsion_atom_site_label_1
_geom_torsion_atom_site_label_2
_geom_torsion_atom_site_label_3
_geom_torsion_atom_site_label_4
_geom_torsion
_geom_torsion_site_symmetry_1
_geom_torsion_site_symmetry_2
_geom_torsion_site_symmetry_3
_geom_torsion_site_symmetry_4
_geom_torsion_publ_flag
N1 Rh1 O1 C16 44.0(3) . . . . ?
C2 Rh1 O1 C16 -57.9(3) . . . . ?
C3 Rh1 O1 C16 -58.6(5) . . . . ?
C1 Rh1 O1 C16 -91.5(3) . . . . ?
C5 Rh1 O1 C16 -127.9(3) . . . . ?
N1 Rh1 O1 C16 125.1(3) 3_655 . . . ?
C4 Rh1 O1 C16 -137.8(3) . . . . ?
O1 Rh1 N1 C11 -54.6(3) . . . . ?
C2 Rh1 N1 C11 58.5(3) . . . . ?
C3 Rh1 N1 C11 98.9(3) . . . . ?
C1 Rh1 N1 C11 33.0(4) . . . . ?
C5 Rh1 N1 C11 91.5(6) . . . . ?
N1 Rh1 N1 C11 -134.2(3) 3_655 . . . ?
C4 Rh1 N1 C11 126.8(3) . . . . ?
O1 Rh1 N1 Rh1 79.62(12) . . . 3_655 ?
C2 Rh1 N1 Rh1 -167.3(2) . . . 3_655 ?
C3 Rh1 N1 Rh1 -126.9(2) . . . 3_655 ?
C1 Rh1 N1 Rh1 167.2(2) . . . 3_655 ?
C5 Rh1 N1 Rh1 -134.4(6) . . . 3_655 ?
N1 Rh1 N1 Rh1 0.0 3_655 . . 3_655 ?
C4 Rh1 N1 Rh1 -99.0(2) . . . 3_655 ?
O1 Rh1 C1 C2 125.8(3) . . . . ?
N1 Rh1 C1 C2 42.1(4) . . . . ?
C2 Rh1 C1 C2 0.0 . . . . ?
C3 Rh1 C1 C2 -38.6(3) . . . . ?
C5 Rh1 C1 C2 -118.7(4) . . . . ?
N1 Rh1 C1 C2 -159.0(3) 3_655 . . . ?
C4 Rh1 C1 C2 -81.4(3) . . . . ?
O1 Rh1 C1 C5 -115.5(3) . . . . ?
N1 Rh1 C1 C5 160.9(2) . . . . ?
C2 Rh1 C1 C5 118.7(4) . . . . ?
C3 Rh1 C1 C5 80.1(3) . . . . ?
C5 Rh1 C1 C5 0.0 . . . . ?
N1 Rh1 C1 C5 -40.3(4) 3_655 . . . ?
C4 Rh1 C1 C5 37.3(3) . . . . ?
O1 Rh1 C1 C6 5.1(5) . . . . ?
N1 Rh1 C1 C6 -78.6(5) . . . . ?
C2 Rh1 C1 C6 -120.7(6) . . . . ?
C3 Rh1 C1 C6 -159.4(5) . . . . ?
C5 Rh1 C1 C6 120.5(6) . . . . ?
N1 Rh1 C1 C6 80.2(5) 3_655 . . . ?
C4 Rh1 C1 C6 157.9(5) . . . . ?
C5 C1 C2 C3 0.7(5) . . . . ?
C6 C1 C2 C3 179.1(5) . . . . ?
Rh1 C1 C2 C3 61.5(3) . . . . ?
C5 C1 C2 C7 177.0(5) . . . . ?
C6 C1 C2 C7 -4.6(8) . . . . ?
Rh1 C1 C2 C7 -122.2(5) . . . . ?
C5 C1 C2 Rh1 -60.8(3) . . . . ?
C6 C1 C2 Rh1 117.7(5) . . . . ?
Rh1 C1 C2 Rh1 0.0 . . . . ?
O1 Rh1 C2 C1 -62.4(3) . . . . ?
N1 Rh1 C2 C1 -151.1(3) . . . . ?
C3 Rh1 C2 C1 117.1(4) . . . . ?
C1 Rh1 C2 C1 0.0 . . . . ?
C5 Rh1 C2 C1 37.2(3) . . . . ?
N1 Rh1 C2 C1 104.3(7) 3_655 . . . ?
C4 Rh1 C2 C1 79.4(3) . . . . ?
O1 Rh1 C2 C3 -179.5(2) . . . . ?
N1 Rh1 C2 C3 91.7(3) . . . . ?
C3 Rh1 C2 C3 0.0 . . . . ?
C1 Rh1 C2 C3 -117.1(4) . . . . ?
C5 Rh1 C2 C3 -80.0(3) . . . . ?
N1 Rh1 C2 C3 -12.9(8) 3_655 . . . ?
C4 Rh1 C2 C3 -37.8(3) . . . . ?
O1 Rh1 C2 C7 60.1(6) . . . . ?
N1 Rh1 C2 C7 -28.7(6) . . . . ?
C3 Rh1 C2 C7 -120.4(7) . . . . ?
C1 Rh1 C2 C7 122.4(7) . . . . ?
C5 Rh1 C2 C7 159.6(6) . . . . ?
N1 Rh1 C2 C7 -133.3(6) 3_655 . . . ?
C4 Rh1 C2 C7 -158.2(6) . . . . ?
C1 C2 C3 C4 0.4(5) . . . . ?
C7 C2 C3 C4 -175.9(4) . . . . ?
Rh1 C2 C3 C4 62.3(3) . . . . ?
C1 C2 C3 C8 177.4(4) . . . . ?
C7 C2 C3 C8 1.1(8) . . . . ?
Rh1 C2 C3 C8 -120.7(5) . . . . ?
C1 C2 C3 Rh1 -61.9(3) . . . . ?
C7 C2 C3 Rh1 121.7(5) . . . . ?
Rh1 C2 C3 Rh1 0.0 . . . . ?
O1 Rh1 C3 C4 -116.0(4) . . . . ?
N1 Rh1 C3 C4 145.6(3) . . . . ?
C2 Rh1 C3 C4 -117.0(4) . . . . ?
C1 Rh1 C3 C4 -79.2(3) . . . . ?
C5 Rh1 C3 C4 -36.3(3) . . . . ?
N1 Rh1 C3 C4 59.4(3) 3_655 . . . ?
C4 Rh1 C3 C4 0.0 . . . . ?
O1 Rh1 C3 C2 1.0(5) . . . . ?
N1 Rh1 C3 C2 -97.4(3) . . . . ?
C2 Rh1 C3 C2 0.0 . . . . ?
C1 Rh1 C3 C2 37.8(3) . . . . ?
C5 Rh1 C3 C2 80.6(3) . . . . ?
N1 Rh1 C3 C2 176.4(2) 3_655 . . . ?
C4 Rh1 C3 C2 117.0(4) . . . . ?
O1 Rh1 C3 C8 122.6(5) . . . . ?
N1 Rh1 C3 C8 24.2(5) . . . . ?
C2 Rh1 C3 C8 121.6(6) . . . . ?
C1 Rh1 C3 C8 159.4(6) . . . . ?
C5 Rh1 C3 C8 -157.7(6) . . . . ?
N1 Rh1 C3 C8 -62.0(6) 3_655 . . . ?
C4 Rh1 C3 C8 -121.4(6) . . . . ?
C2 C3 C4 C5 -1.3(5) . . . . ?
C8 C3 C4 C5 -178.4(4) . . . . ?
Rh1 C3 C4 C5 60.0(3) . . . . ?
C2 C3 C4 C9 174.7(4) . . . . ?
C8 C3 C4 C9 -2.3(7) . . . . ?
Rh1 C3 C4 C9 -124.0(4) . . . . ?
C2 C3 C4 Rh1 -61.3(3) . . . . ?
C8 C3 C4 Rh1 121.6(5) . . . . ?
Rh1 C3 C4 Rh1 0.0 . . . . ?
O1 Rh1 C4 C5 15.4(4) . . . . ?
N1 Rh1 C4 C5 -167.0(2) . . . . ?
C2 Rh1 C4 C5 -80.9(3) . . . . ?
C3 Rh1 C4 C5 -119.6(4) . . . . ?
C1 Rh1 C4 C5 -37.9(3) . . . . ?
C5 Rh1 C4 C5 0.0 . . . . ?
N1 Rh1 C4 C5 104.7(3) 3_655 . . . ?
O1 Rh1 C4 C3 135.0(3) . . . . ?
N1 Rh1 C4 C3 -47.4(3) . . . . ?
C2 Rh1 C4 C3 38.8(3) . . . . ?
C3 Rh1 C4 C3 0.0 . . . . ?
C1 Rh1 C4 C3 81.7(3) . . . . ?
C5 Rh1 C4 C3 119.6(4) . . . . ?
N1 Rh1 C4 C3 -135.7(3) 3_655 . . . ?
O1 Rh1 C4 C9 -105.0(5) . . . . ?
N1 Rh1 C4 C9 72.7(5) . . . . ?
C2 Rh1 C4 C9 158.8(5) . . . . ?
C3 Rh1 C4 C9 120.0(6) . . . . ?
C1 Rh1 C4 C9 -158.2(5) . . . . ?
C5 Rh1 C4 C9 -120.4(6) . . . . ?
N1 Rh1 C4 C9 -15.7(5) 3_655 . . . ?
C3 C4 C5 C1 1.8(5) . . . . ?
C9 C4 C5 C1 -174.3(4) . . . . ?
Rh1 C4 C5 C1 61.4(3) . . . . ?
C3 C4 C5 C10 178.9(4) . . . . ?
C9 C4 C5 C10 2.8(7) . . . . ?
Rh1 C4 C5 C10 -121.5(5) . . . . ?
C3 C4 C5 Rh1 -59.6(3) . . . . ?
C9 C4 C5 Rh1 124.3(4) . . . . ?
Rh1 C4 C5 Rh1 0.0 . . . . ?
C2 C1 C5 C4 -1.5(5) . . . . ?
C6 C1 C5 C4 -180.0(5) . . . . ?
Rh1 C1 C5 C4 -62.0(3) . . . . ?
C2 C1 C5 C10 -178.6(4) . . . . ?
C6 C1 C5 C10 2.9(8) . . . . ?
Rh1 C1 C5 C10 120.9(5) . . . . ?
C2 C1 C5 Rh1 60.4(3) . . . . ?
C6 C1 C5 Rh1 -118.0(5) . . . . ?
Rh1 C1 C5 Rh1 0.0 . . . . ?
O1 Rh1 C5 C4 -170.9(2) . . . . ?
N1 Rh1 C5 C4 44.9(7) . . . . ?
C2 Rh1 C5 C4 80.6(3) . . . . ?
C3 Rh1 C5 C4 36.7(3) . . . . ?
C1 Rh1 C5 C4 117.7(4) . . . . ?
N1 Rh1 C5 C4 -86.8(3) 3_655 . . . ?
C4 Rh1 C5 C4 0.0 . . . . ?
O1 Rh1 C5 C1 71.4(3) . . . . ?
N1 Rh1 C5 C1 -72.9(7) . . . . ?
C2 Rh1 C5 C1 -37.2(3) . . . . ?
C3 Rh1 C5 C1 -81.0(3) . . . . ?
C1 Rh1 C5 C1 0.0 . . . . ?
N1 Rh1 C5 C1 155.4(3) 3_655 . . . ?
C4 Rh1 C5 C1 -117.7(4) . . . . ?
O1 Rh1 C5 C10 -49.9(5) . . . . ?
N1 Rh1 C5 C10 165.8(5) . . . . ?
C2 Rh1 C5 C10 -158.5(5) . . . . ?
C3 Rh1 C5 C10 157.7(5) . . . . ?
C1 Rh1 C5 C10 -121.3(6) . . . . ?
N1 Rh1 C5 C10 34.1(5) 3_655 . . . ?
C4 Rh1 C5 C10 120.9(5) . . . . ?
C12 N2 C11 N1 178.5(4) . . . . ?
C12 N2 C11 C15 -0.5(7) . . . . ?
Rh1 N1 C11 N2 -135.9(3) . . . . ?
Rh1 N1 C11 N2 102.7(4) 3_655 . . . ?
Rh1 N1 C11 C15 43.1(5) . . . . ?
Rh1 N1 C11 C15 -78.3(4) 3_655 . . . ?
C11 N2 C12 C13 0.3(9) . . . . ?
N2 C12 C13 C14 0.7(9) . . . . ?
C12 C13 C14 C15 -1.6(8) . . . . ?
C13 C14 C15 C11 1.4(7) . . . . ?
C13 C14 C15 C16 178.5(5) . . . . ?
N2 C11 C15 C14 -0.3(6) . . . . ?
N1 C11 C15 C14 -179.2(4) . . . . ?
N2 C11 C15 C16 -177.3(4) . . . . ?
N1 C11 C15 C16 3.8(6) . . . . ?
Rh1 O1 C16 O2 166.3(3) . . . . ?
Rh1 O1 C16 C15 -13.8(5) . . . . ?
C14 C15 C16 O2 -19.0(6) . . . . ?
C11 C15 C16 O2 158.0(4) . . . . ?
C14 C15 C16 O1 161.2(4) . . . . ?
C11 C15 C16 O1 -21.9(6) . . . . ?
